data_1558682
loop_
_publ_author_name
'Aitchison, Catherine M.'
'Sachs, Michael'
'Little, Marc'
'Wilbraham, Liam'
'Brownbill, Nick J.'
'Kane, Chris'
'Blanc, Fr\'ed\'eric'
'Zwijnenburg, Martijn'
'Durrant, James'
'Sprick, Reiner Sebastian'
'Cooper, Andrew'

_publ_section_title
;
 Structure-activity relationships in well-defined conjugated oligomer
 photocatalysts for hydrogen production from water
;
_journal_name_full 'Chemical Science'
_journal_paper_doi 10.1039/D0SC02675A
_journal_year 2020
_chemical_formula_moiety 'C36 H20 O6 S3'
_chemical_formula_sum 'C36 H20 O6 S3'
_chemical_formula_weight 644.70
_space_group_crystal_system triclinic
_space_group_IT_number 2
_space_group_name_Hall '-P 1'
_space_group_name_H-M_alt 'P -1'
_atom_sites_solution_hydrogens geom
_audit_creation_date 2018-02-02
_audit_creation_method
;
Olex2 1.2-beta
(compiled 2017.08.10 svn.r3458 for OlexSys, GUI svn.r5381)
;
_audit_update_record
;
2020-04-28 deposited with the CCDC.	2020-07-28 downloaded from the CCDC.
;
_cell_angle_alpha 71.258(16)
_cell_angle_beta 84.16(2)
_cell_angle_gamma 78.786(18)
_cell_formula_units_Z 4
_cell_length_a 7.6704(19)
_cell_length_b 16.878(3)
_cell_length_c 23.693(5)
_cell_measurement_reflns_used 6868
_cell_measurement_temperature 298
_cell_measurement_theta_max 31.2414853538
_cell_measurement_theta_min 0.900946419207
_cell_volume 2846.7(11)
_computing_cell_refinement 'DIALS 2theta refinement, DIALS 1.8.4-g04a6c08a-release'
_computing_data_collection 'Diamond Light Source Beamline I19-1 GUI'
_computing_data_reduction 'XIA2 0.5.487-ge624e5ac-dials-1.8 (Winter, G., 2010)'
_computing_molecular_graphics 'Olex2 (Dolomanov et al., 2009)'
_computing_publication_material 'Olex2 (Dolomanov et al., 2009)'
_computing_structure_refinement 'ShelXL (Sheldrick, 2015)'
_diffrn_ambient_temperature 298.0
_diffrn_detector 'Photon counting pixel array'
_diffrn_detector_type PILATUS_2M_S_N_24_0107_Diamond
_diffrn_measured_fraction_theta_full 0.984
_diffrn_measured_fraction_theta_max 0.981
_diffrn_measurement_device 'Fixed \c 3-circle diffractometer'
_diffrn_measurement_device_type 'Fluid Film Devices'
_diffrn_measurement_method 'shutterless scans'
_diffrn_radiation_collimation '0.3 x 1.5 Double Pinhole'
_diffrn_radiation_monochromator 'Silicon 111'
_diffrn_radiation_probe x-ray
_diffrn_radiation_wavelength 0.6889
_diffrn_reflns_av_R_equivalents 0.1731
_diffrn_reflns_av_unetI/netI 0.1358
_diffrn_reflns_Laue_measured_fraction_full 0.984
_diffrn_reflns_Laue_measured_fraction_max 0.981
_diffrn_reflns_limit_h_max 9
_diffrn_reflns_limit_h_min -9
_diffrn_reflns_limit_k_max 21
_diffrn_reflns_limit_k_min -21
_diffrn_reflns_limit_l_max 29
_diffrn_reflns_limit_l_min -29
_diffrn_reflns_number 37013
_diffrn_reflns_point_group_measured_fraction_full 0.984
_diffrn_reflns_point_group_measured_fraction_max 0.981
_diffrn_reflns_theta_full 24.415
_diffrn_reflns_theta_max 25.848
_diffrn_reflns_theta_min 1.253
_diffrn_source 'Diamond Light Source Beamline I19-1'
_diffrn_source_type 'Undulator, I19, DLS, RAL'
_exptl_absorpt_coefficient_mu 0.283
_exptl_absorpt_correction_T_max 1.0
_exptl_absorpt_correction_T_min 0.985726981993
_exptl_absorpt_correction_type empirical
_exptl_absorpt_process_details
;
CCP4 7.0.048: AIMLESS, version 0.5.32 : 29/03/17
Scaling & analysis of unmerged intensities, absorption correction using spherical harmonics
;
_exptl_crystal_colour 'light yellow'
_exptl_crystal_colour_modifier light
_exptl_crystal_colour_primary yellow
_exptl_crystal_density_diffrn 1.504
_exptl_crystal_description plate
_exptl_crystal_F_000 1328
_exptl_crystal_size_max 0.09
_exptl_crystal_size_mid 0.03
_exptl_crystal_size_min 0.006
_refine_diff_density_max 0.596
_refine_diff_density_min -0.354
_refine_diff_density_rms 0.106
_refine_ls_extinction_method none
_refine_ls_goodness_of_fit_ref 0.945
_refine_ls_hydrogen_treatment constr
_refine_ls_matrix_type full
_refine_ls_number_parameters 811
_refine_ls_number_reflns 11880
_refine_ls_number_restraints 0
_refine_ls_restrained_S_all 0.945
_refine_ls_R_factor_all 0.1546
_refine_ls_R_factor_gt 0.0854
_refine_ls_shift/su_max 0.001
_refine_ls_shift/su_mean 0.000
_refine_ls_structure_factor_coef Fsqd
_refine_ls_weighting_details 'w=1/[\s^2^(Fo^2^)+(0.1218P)^2^] where P=(Fo^2^+2Fc^2^)/3'
_refine_ls_weighting_scheme calc
_refine_ls_wR_factor_gt 0.2218
_refine_ls_wR_factor_ref 0.2427
_reflns_Friedel_coverage 0.000
_reflns_number_gt 5372
_reflns_number_total 11880
_reflns_threshold_expression 'I > 2\s(I)'
_cod_data_source_file d0sc02675a3.cif
_cod_data_source_block S3_298k
_cod_depositor_comments
;

2022-03-18
Z value and formula fixed to values more according to usual
chemical conventions.                 miguel
;
_cod_original_formula_sum 'C72 H40 O12 S6'
_cod_original_formula_weight 1289.40
_cod_original_formula_moiety '2(C36 H20 O6 S3)'
_cod_original_formula_units_Z 2
_cod_original_cell_volume 2846.6(11)
_cod_database_code 1558682
_shelx_shelxl_version_number 2014/7
_shelx_space_group_comment
;
The symmetry employed for this shelxl refinement is uniquely defined
by the following loop, which should always be used as a source of
symmetry information in preference to the above space-group names.
They are only intended as comments.
;
_shelx_estimated_absorpt_t_max 0.998
_shelx_estimated_absorpt_t_min 0.975
_olex2_refinement_description
;
1. Fixed Uiso
 At 1.2 times of:
  All C(H) groups
2.a Aromatic/amide H refined with riding coordinates:
 C2(H2), C3(H3), C4(H4), C5(H5), C9(H9), C11(H11), C12(H12), C14(H14),
 C15(H15), C18(H18), C20(H20), C21(H21), C23(H23), C26(H26), C29(H29), C30(H30),
  C33(H33), C34(H34), C35(H35), C36(H36), C38(H38), C39(H39), C40(H40),
 C41(H41), C44(H44), C45(H45), C47(H47), C50(H50), C53(H53), C54(H54), C57(H57),
  C59(H59), C60(H60), C62(H62), C63(H63), C66(H66), C68(H68), C69(H69),
 C70(H70), C71(H71)
;
_olex2_submission_special_instructions 'No special instructions were received'

loop_
_space_group_symop_operation_xyz
'x, y, z'
'-x, -y, -z'

loop_
_atom_site_label
_atom_site_type_symbol
_atom_site_fract_x
_atom_site_fract_y
_atom_site_fract_z
_atom_site_U_iso_or_equiv
_atom_site_adp_type
_atom_site_occupancy
_atom_site_site_symmetry_order
_atom_site_calc_flag
_atom_site_refinement_flags_posn
_atom_site_refinement_flags_adp
_atom_site_refinement_flags_occupancy
_atom_site_disorder_assembly
_atom_site_disorder_group
S1 S -0.01959(18) 1.25559(7) 0.76940(5) 0.0721(4) Uani 1 1 d . . . . .
S2 S 0.34086(16) 0.87279(6) 0.54783(5) 0.0626(3) Uani 1 1 d . . . . .
S3 S 0.53425(16) 0.99610(7) 0.13092(5) 0.0624(3) Uani 1 1 d . . . . .
S4 S 0.14123(17) 0.50430(7) 0.87101(5) 0.0665(3) Uani 1 1 d . . . . .
S5 S 0.24991(16) 0.61960(6) 0.45375(5) 0.0619(3) Uani 1 1 d . . . . .
S6 S 0.54853(18) 0.23709(7) 0.22981(5) 0.0681(3) Uani 1 1 d . . . . .
O1 O 0.1379(5) 1.2929(2) 0.75977(15) 0.0888(10) Uani 1 1 d . . . . .
O2 O -0.1810(5) 1.3098(2) 0.74351(17) 0.0977(11) Uani 1 1 d . . . . .
O3 O 0.5209(4) 0.84038(19) 0.56631(14) 0.0770(9) Uani 1 1 d . . . . .
O4 O 0.2172(5) 0.81412(18) 0.56612(13) 0.0773(9) Uani 1 1 d . . . . .
O5 O 0.6876(4) 1.03576(19) 0.12056(13) 0.0767(9) Uani 1 1 d . . . . .
O6 O 0.3691(4) 1.05057(18) 0.10789(13) 0.0769(9) Uani 1 1 d . . . . .
O7 O 0.3246(4) 0.46864(19) 0.88542(14) 0.0806(9) Uani 1 1 d . . . . .
O8 O 0.0148(5) 0.44721(19) 0.89159(13) 0.0818(9) Uani 1 1 d . . . . .
O9 O 0.4037(5) 0.65921(19) 0.44068(14) 0.0776(9) Uani 1 1 d . . . . .
O10 O 0.0846(4) 0.67373(18) 0.43088(13) 0.0772(9) Uani 1 1 d . . . . .
O11 O 0.7299(5) 0.20241(19) 0.24573(14) 0.0819(9) Uani 1 1 d . . . . .
O12 O 0.4217(5) 0.1805(2) 0.25098(15) 0.0896(10) Uani 1 1 d . . . . .
C1 C -0.0615(6) 1.2050(3) 0.8461(2) 0.0717(12) Uani 1 1 d . . . . .
C2 C -0.0939(7) 1.2433(3) 0.8908(2) 0.0817(14) Uani 1 1 d . . . . .
H2 H -0.0926 1.3009 0.8825 0.098 Uiso 1 1 calc R . . . .
C3 C -0.1283(7) 1.1926(4) 0.9487(2) 0.0868(15) Uani 1 1 d . . . . .
H3 H -0.1468 1.2159 0.9799 0.104 Uiso 1 1 calc R . . . .
C4 C -0.1349(7) 1.1069(4) 0.9598(2) 0.0843(14) Uani 1 1 d . . . . .
H4 H -0.1632 1.0742 0.9983 0.101 Uiso 1 1 calc R . . . .
C5 C -0.1003(7) 1.0692(3) 0.9147(2) 0.0738(13) Uani 1 1 d . . . . .
H5 H -0.1030 1.0117 0.9231 0.089 Uiso 1 1 calc R . . . .
C6 C -0.0617(6) 1.1182(3) 0.85704(19) 0.0633(11) Uani 1 1 d . . . . .
C7 C -0.0173(6) 1.0914(2) 0.80221(18) 0.0600(10) Uani 1 1 d . . . . .
C8 C 0.0159(6) 1.1594(3) 0.75118(19) 0.0632(11) Uani 1 1 d . . . . .
C9 C 0.0672(6) 1.1486(3) 0.69618(19) 0.0666(12) Uani 1 1 d . . . . .
H9 H 0.0902 1.1948 0.6640 0.080 Uiso 1 1 calc R . . . .
C10 C 0.0847(6) 1.0674(2) 0.68871(18) 0.0602(11) Uani 1 1 d . . . . .
C11 C 0.0502(6) 1.0003(3) 0.73966(19) 0.0639(11) Uani 1 1 d . . . . .
H11 H 0.0596 0.9464 0.7359 0.077 Uiso 1 1 calc R . . . .
C12 C 0.0026(6) 1.0109(3) 0.79525(19) 0.0657(11) Uani 1 1 d . . . . .
H12 H -0.0160 0.9644 0.8279 0.079 Uiso 1 1 calc R . . . .
C13 C 0.1306(6) 1.0549(3) 0.62928(18) 0.0614(11) Uani 1 1 d . . . . .
C14 C 0.0867(6) 1.1222(3) 0.57712(19) 0.0668(12) Uani 1 1 d . . . . .
H14 H 0.0317 1.1747 0.5805 0.080 Uiso 1 1 calc R . . . .
C15 C 0.1219(6) 1.1134(3) 0.52105(19) 0.0684(12) Uani 1 1 d . . . . .
H15 H 0.0914 1.1597 0.4875 0.082 Uiso 1 1 calc R . . . .
C16 C 0.2036(6) 1.0349(2) 0.51462(18) 0.0605(11) Uani 1 1 d . . . . .
C17 C 0.2488(6) 0.9671(2) 0.56679(18) 0.0580(10) Uani 1 1 d . . . . .
C18 C 0.2171(6) 0.9754(3) 0.62336(18) 0.0621(11) Uani 1 1 d . . . . .
H18 H 0.2517 0.9298 0.6569 0.075 Uiso 1 1 calc R . . . .
C19 C 0.2492(6) 1.0114(3) 0.45896(18) 0.0626(11) Uani 1 1 d . . . . .
C20 C 0.2207(6) 1.0626(3) 0.39998(18) 0.0643(11) Uani 1 1 d . . . . .
H20 H 0.1630 1.1186 0.3918 0.077 Uiso 1 1 calc R . . . .
C21 C 0.2788(6) 1.0292(3) 0.35439(18) 0.0646(11) Uani 1 1 d . . . . .
H21 H 0.2606 1.0642 0.3154 0.078 Uiso 1 1 calc R . . . .
C22 C 0.3646(6) 0.9446(3) 0.36358(18) 0.0605(11) Uani 1 1 d . . . . .
C23 C 0.3916(6) 0.8915(3) 0.42315(18) 0.0613(11) Uani 1 1 d . . . . .
H23 H 0.4481 0.8353 0.4313 0.074 Uiso 1 1 calc R . . . .
C24 C 0.3310(6) 0.9260(3) 0.46922(18) 0.0600(10) Uani 1 1 d . . . . .
C25 C 0.4233(6) 0.9125(3) 0.31150(18) 0.0613(11) Uani 1 1 d . . . . .
C26 C 0.4592(6) 0.9679(3) 0.25500(17) 0.0595(10) Uani 1 1 d . . . . .
H26 H 0.4568 1.0251 0.2498 0.071 Uiso 1 1 calc R . . . .
C27 C 0.4983(6) 0.9367(3) 0.20707(18) 0.0592(10) Uani 1 1 d . . . . .
C28 C 0.5074(6) 0.8502(3) 0.21247(18) 0.0624(11) Uani 1 1 d . . . . .
C29 C 0.4747(7) 0.7951(3) 0.2686(2) 0.0712(12) Uani 1 1 d . . . . .
H29 H 0.4813 0.7376 0.2741 0.085 Uiso 1 1 calc R . . . .
C30 C 0.4317(6) 0.8268(3) 0.31690(19) 0.0696(12) Uani 1 1 d . . . . .
H30 H 0.4077 0.7894 0.3542 0.084 Uiso 1 1 calc R . . . .
C31 C 0.5504(6) 0.8316(3) 0.15486(19) 0.0663(11) Uani 1 1 d . . . . .
C32 C 0.5778(6) 0.9035(3) 0.10688(18) 0.0622(11) Uani 1 1 d . . . . .
C33 C 0.6227(6) 0.9016(3) 0.0496(2) 0.0726(12) Uani 1 1 d . . . . .
H33 H 0.6411 0.9505 0.0190 0.087 Uiso 1 1 calc R . . . .
C34 C 0.6400(7) 0.8227(3) 0.0389(2) 0.0765(13) Uani 1 1 d . . . . .
H34 H 0.6671 0.8192 0.0005 0.092 Uiso 1 1 calc R . . . .
C35 C 0.6164(7) 0.7509(3) 0.0855(2) 0.0787(14) Uani 1 1 d . . . . .
H35 H 0.6320 0.6990 0.0782 0.094 Uiso 1 1 calc R . . . .
C36 C 0.5700(7) 0.7542(3) 0.1431(2) 0.0744(13) Uani 1 1 d . . . . .
H36 H 0.5520 0.7052 0.1736 0.089 Uiso 1 1 calc R . . . .
C37 C 0.0653(6) 0.5987(3) 0.89245(19) 0.0624(11) Uani 1 1 d . . . . .
C38 C 0.0548(6) 0.6031(3) 0.95023(19) 0.0700(12) Uani 1 1 d . . . . .
H38 H 0.0940 0.5560 0.9823 0.084 Uiso 1 1 calc R . . . .
C39 C -0.0180(7) 0.6822(3) 0.9578(2) 0.0778(13) Uani 1 1 d . . . . .
H39 H -0.0266 0.6884 0.9957 0.093 Uiso 1 1 calc R . . . .
C40 C -0.0766(7) 0.7504(3) 0.9099(2) 0.0784(14) Uani 1 1 d . . . . .
H40 H -0.1256 0.8018 0.9163 0.094 Uiso 1 1 calc R . . . .
C41 C -0.0656(6) 0.7459(3) 0.8522(2) 0.0726(12) Uani 1 1 d . . . . .
H41 H -0.1059 0.7933 0.8205 0.087 Uiso 1 1 calc R . . . .
C42 C 0.0085(6) 0.6671(3) 0.84294(19) 0.0647(11) Uani 1 1 d . . . . .
C43 C 0.0382(6) 0.6462(3) 0.78653(18) 0.0639(11) Uani 1 1 d . . . . .
C44 C 0.0004(6) 0.6978(3) 0.7285(2) 0.0699(12) Uani 1 1 d . . . . .
H44 H -0.0533 0.7542 0.7218 0.084 Uiso 1 1 calc R . . . .
C45 C 0.0423(6) 0.6655(3) 0.68067(19) 0.0663(12) Uani 1 1 d . . . . .
H45 H 0.0140 0.7010 0.6425 0.080 Uiso 1 1 calc R . . . .
C46 C 0.1263(6) 0.5808(3) 0.68820(17) 0.0595(11) Uani 1 1 d . . . . .
C47 C 0.1625(6) 0.5278(3) 0.74668(17) 0.0618(11) Uani 1 1 d . . . . .
H47 H 0.2164 0.4714 0.7535 0.074 Uiso 1 1 calc R . . . .
C48 C 0.1172(6) 0.5603(3) 0.79384(18) 0.0606(11) Uani 1 1 d . . . . .
C49 C 0.1665(6) 0.5476(3) 0.63617(18) 0.0610(11) Uani 1 1 d . . . . .
C50 C 0.1954(6) 0.6008(2) 0.57761(17) 0.0598(10) Uani 1 1 d . . . . .
H50 H 0.1957 0.6584 0.5700 0.072 Uiso 1 1 calc R . . . .
C51 C 0.2234(6) 0.5647(2) 0.53192(17) 0.0583(10) Uani 1 1 d . . . . .
C52 C 0.2277(6) 0.4784(3) 0.54015(18) 0.0610(11) Uani 1 1 d . . . . .
C53 C 0.2040(6) 0.4263(3) 0.59838(19) 0.0686(12) Uani 1 1 d . . . . .
H53 H 0.2110 0.3682 0.6060 0.082 Uiso 1 1 calc R . . . .
C54 C 0.1703(6) 0.4605(3) 0.64465(18) 0.0650(11) Uani 1 1 d . . . . .
H54 H 0.1493 0.4250 0.6829 0.078 Uiso 1 1 calc R . . . .
C55 C 0.2623(6) 0.4546(3) 0.48472(18) 0.0603(11) Uani 1 1 d . . . . .
C56 C 0.2839(6) 0.5248(2) 0.43346(18) 0.0585(10) Uani 1 1 d . . . . .
C57 C 0.3217(6) 0.5166(3) 0.37725(18) 0.0625(11) Uani 1 1 d . . . . .
H57 H 0.3379 0.5637 0.3448 0.075 Uiso 1 1 calc R . . . .
C58 C 0.3359(6) 0.4357(3) 0.36923(18) 0.0612(11) Uani 1 1 d . . . . .
C59 C 0.3094(6) 0.3667(3) 0.42077(19) 0.0668(12) Uani 1 1 d . . . . .
H59 H 0.3151 0.3134 0.4164 0.080 Uiso 1 1 calc R . . . .
C60 C 0.2756(6) 0.3752(3) 0.47664(18) 0.0659(11) Uani 1 1 d . . . . .
H60 H 0.2615 0.3280 0.5093 0.079 Uiso 1 1 calc R . . . .
C61 C 0.3696(6) 0.4227(3) 0.30958(18) 0.0600(11) Uani 1 1 d . . . . .
C62 C 0.3165(6) 0.4892(3) 0.25719(19) 0.0659(12) Uani 1 1 d . . . . .
H62 H 0.2649 0.5423 0.2604 0.079 Uiso 1 1 calc R . . . .
C63 C 0.3383(6) 0.4785(3) 0.20178(19) 0.0686(12) Uani 1 1 d . . . . .
H63 H 0.3015 0.5239 0.1684 0.082 Uiso 1 1 calc R . . . .
C64 C 0.4158(6) 0.3994(2) 0.19528(18) 0.0606(11) Uani 1 1 d . . . . .
C65 C 0.4689(6) 0.3333(2) 0.24724(18) 0.0592(10) Uani 1 1 d . . . . .
C66 C 0.4504(6) 0.3433(3) 0.30344(19) 0.0622(11) Uani 1 1 d . . . . .
H66 H 0.4907 0.2983 0.3366 0.075 Uiso 1 1 calc R . . . .
C67 C 0.4486(6) 0.3725(3) 0.14079(18) 0.0628(11) Uani 1 1 d . . . . .
C68 C 0.4098(6) 0.4207(3) 0.0821(2) 0.0724(12) Uani 1 1 d . . . . .
H68 H 0.3561 0.4774 0.0732 0.087 Uiso 1 1 calc R . . . .
C69 C 0.4527(7) 0.3826(4) 0.0368(2) 0.0808(14) Uani 1 1 d . . . . .
H69 H 0.4274 0.4146 -0.0023 0.097 Uiso 1 1 calc R . . . .
C70 C 0.5321(7) 0.2982(3) 0.0493(2) 0.0822(14) Uani 1 1 d . . . . .
H70 H 0.5604 0.2744 0.0185 0.099 Uiso 1 1 calc R . . . .
C71 C 0.5701(7) 0.2488(3) 0.1075(2) 0.0769(13) Uani 1 1 d . . . . .
H71 H 0.6226 0.1919 0.1161 0.092 Uiso 1 1 calc R . . . .
C72 C 0.5278(6) 0.2862(3) 0.15226(19) 0.0630(11) Uani 1 1 d . . . . .

loop_
_atom_site_aniso_label
_atom_site_aniso_U_11
_atom_site_aniso_U_22
_atom_site_aniso_U_33
_atom_site_aniso_U_23
_atom_site_aniso_U_13
_atom_site_aniso_U_12
S1 0.0922(9) 0.0469(6) 0.0754(8) -0.0213(5) -0.0055(6) -0.0022(6)
S2 0.0792(8) 0.0472(6) 0.0568(6) -0.0148(5) 0.0017(5) -0.0047(5)
S3 0.0744(8) 0.0524(6) 0.0585(7) -0.0184(5) 0.0008(5) -0.0066(5)
S4 0.0839(9) 0.0564(6) 0.0575(7) -0.0161(5) -0.0007(6) -0.0117(6)
S5 0.0802(8) 0.0453(6) 0.0563(6) -0.0151(5) 0.0008(5) -0.0043(5)
S6 0.0863(9) 0.0462(6) 0.0712(7) -0.0219(5) 0.0076(6) -0.0093(6)
O1 0.104(3) 0.065(2) 0.094(2) -0.0180(17) 0.005(2) -0.024(2)
O2 0.113(3) 0.0583(19) 0.116(3) -0.0309(18) -0.025(2) 0.0172(19)
O3 0.077(2) 0.0671(19) 0.082(2) -0.0249(16) -0.0066(17) 0.0032(16)
O4 0.097(2) 0.0581(18) 0.075(2) -0.0158(15) 0.0072(17) -0.0236(17)
O5 0.079(2) 0.0710(19) 0.082(2) -0.0237(16) 0.0079(16) -0.0241(17)
O6 0.083(2) 0.0636(18) 0.075(2) -0.0200(15) -0.0048(16) 0.0061(16)
O7 0.083(2) 0.0680(19) 0.083(2) -0.0209(16) -0.0114(17) 0.0043(17)
O8 0.108(3) 0.0715(19) 0.070(2) -0.0190(16) 0.0031(17) -0.0336(19)
O9 0.093(2) 0.0639(19) 0.074(2) -0.0162(15) -0.0001(17) -0.0205(18)
O10 0.092(2) 0.0529(17) 0.076(2) -0.0196(14) -0.0091(17) 0.0125(16)
O11 0.092(3) 0.0638(19) 0.086(2) -0.0277(16) -0.0024(18) 0.0031(17)
O12 0.113(3) 0.0621(19) 0.096(2) -0.0271(17) 0.022(2) -0.0286(19)
C1 0.077(3) 0.064(3) 0.077(3) -0.032(2) 0.003(2) -0.004(2)
C2 0.084(4) 0.068(3) 0.101(4) -0.041(3) 0.000(3) -0.008(3)
C3 0.093(4) 0.103(4) 0.077(4) -0.049(3) 0.011(3) -0.020(3)
C4 0.097(4) 0.097(4) 0.067(3) -0.033(3) 0.011(3) -0.028(3)
C5 0.085(3) 0.074(3) 0.069(3) -0.028(2) 0.005(2) -0.022(3)
C6 0.065(3) 0.061(3) 0.067(3) -0.026(2) -0.001(2) -0.010(2)
C7 0.065(3) 0.049(2) 0.063(3) -0.017(2) -0.003(2) -0.005(2)
C8 0.074(3) 0.049(2) 0.065(3) -0.019(2) -0.005(2) -0.003(2)
C9 0.082(3) 0.053(2) 0.058(3) -0.013(2) 0.001(2) -0.006(2)
C10 0.065(3) 0.049(2) 0.062(3) -0.018(2) -0.004(2) 0.001(2)
C11 0.073(3) 0.051(2) 0.068(3) -0.020(2) 0.005(2) -0.013(2)
C12 0.075(3) 0.058(3) 0.059(3) -0.015(2) 0.003(2) -0.008(2)
C13 0.065(3) 0.055(2) 0.062(3) -0.022(2) 0.002(2) -0.002(2)
C14 0.080(3) 0.048(2) 0.064(3) -0.015(2) 0.001(2) 0.003(2)
C15 0.088(3) 0.052(2) 0.057(3) -0.011(2) -0.004(2) -0.004(2)
C16 0.070(3) 0.049(2) 0.058(3) -0.014(2) -0.001(2) -0.008(2)
C17 0.062(3) 0.047(2) 0.063(3) -0.017(2) 0.000(2) -0.0042(19)
C18 0.072(3) 0.055(2) 0.055(3) -0.0137(19) 0.003(2) -0.009(2)
C19 0.069(3) 0.057(3) 0.059(3) -0.016(2) 0.002(2) -0.011(2)
C20 0.077(3) 0.050(2) 0.059(3) -0.012(2) -0.001(2) -0.003(2)
C21 0.079(3) 0.058(3) 0.053(2) -0.014(2) -0.001(2) -0.008(2)
C22 0.063(3) 0.056(2) 0.059(3) -0.013(2) 0.004(2) -0.013(2)
C23 0.067(3) 0.050(2) 0.065(3) -0.017(2) 0.004(2) -0.010(2)
C24 0.068(3) 0.053(2) 0.057(2) -0.0148(19) 0.004(2) -0.011(2)
C25 0.070(3) 0.057(2) 0.056(3) -0.018(2) 0.003(2) -0.011(2)
C26 0.069(3) 0.052(2) 0.058(3) -0.018(2) 0.001(2) -0.013(2)
C27 0.058(3) 0.054(2) 0.063(3) -0.0206(19) 0.0006(19) -0.0019(19)
C28 0.075(3) 0.059(3) 0.056(3) -0.020(2) -0.001(2) -0.013(2)
C29 0.091(3) 0.058(3) 0.069(3) -0.026(2) 0.003(2) -0.016(2)
C30 0.091(3) 0.053(2) 0.059(3) -0.009(2) 0.005(2) -0.018(2)
C31 0.077(3) 0.059(3) 0.065(3) -0.024(2) -0.005(2) -0.008(2)
C32 0.070(3) 0.054(2) 0.061(3) -0.021(2) 0.001(2) -0.005(2)
C33 0.076(3) 0.074(3) 0.065(3) -0.026(2) 0.004(2) -0.002(2)
C34 0.086(3) 0.078(3) 0.067(3) -0.034(3) 0.004(2) -0.004(3)
C35 0.094(4) 0.066(3) 0.087(4) -0.041(3) -0.014(3) -0.004(3)
C36 0.095(4) 0.059(3) 0.070(3) -0.019(2) -0.005(2) -0.015(2)
C37 0.070(3) 0.058(3) 0.062(3) -0.020(2) 0.002(2) -0.016(2)
C38 0.082(3) 0.074(3) 0.058(3) -0.023(2) 0.003(2) -0.020(3)
C39 0.092(4) 0.083(3) 0.068(3) -0.036(3) 0.010(3) -0.025(3)
C40 0.089(4) 0.070(3) 0.080(4) -0.035(3) 0.013(3) -0.011(3)
C41 0.078(3) 0.063(3) 0.075(3) -0.025(2) 0.008(2) -0.006(2)
C42 0.071(3) 0.067(3) 0.055(3) -0.019(2) 0.005(2) -0.014(2)
C43 0.073(3) 0.063(3) 0.053(3) -0.016(2) 0.007(2) -0.014(2)
C44 0.080(3) 0.057(3) 0.070(3) -0.024(2) 0.005(2) -0.002(2)
C45 0.082(3) 0.054(2) 0.056(3) -0.013(2) -0.001(2) -0.004(2)
C46 0.067(3) 0.059(2) 0.056(3) -0.020(2) 0.004(2) -0.017(2)
C47 0.076(3) 0.054(2) 0.053(2) -0.015(2) 0.001(2) -0.011(2)
C48 0.068(3) 0.055(2) 0.060(3) -0.020(2) 0.005(2) -0.014(2)
C49 0.068(3) 0.055(2) 0.055(3) -0.014(2) 0.002(2) -0.007(2)
C50 0.076(3) 0.045(2) 0.053(2) -0.0119(19) -0.001(2) -0.006(2)
C51 0.065(3) 0.050(2) 0.058(3) -0.0182(19) 0.0036(19) -0.008(2)
C52 0.073(3) 0.052(2) 0.058(3) -0.016(2) 0.001(2) -0.014(2)
C53 0.088(3) 0.052(2) 0.066(3) -0.018(2) 0.007(2) -0.018(2)
C54 0.088(3) 0.054(2) 0.053(2) -0.017(2) 0.007(2) -0.018(2)
C55 0.063(3) 0.050(2) 0.065(3) -0.020(2) 0.000(2) 0.0002(19)
C56 0.071(3) 0.044(2) 0.059(3) -0.0173(19) -0.003(2) -0.0049(19)
C57 0.074(3) 0.051(2) 0.059(3) -0.0159(19) -0.003(2) -0.003(2)
C58 0.071(3) 0.050(2) 0.058(3) -0.016(2) -0.005(2) 0.001(2)
C59 0.085(3) 0.049(2) 0.068(3) -0.023(2) 0.004(2) -0.011(2)
C60 0.086(3) 0.054(2) 0.054(3) -0.013(2) 0.000(2) -0.013(2)
C61 0.067(3) 0.053(2) 0.060(3) -0.020(2) -0.003(2) -0.005(2)
C62 0.084(3) 0.046(2) 0.065(3) -0.021(2) -0.005(2) 0.004(2)
C63 0.084(3) 0.058(3) 0.061(3) -0.017(2) -0.010(2) -0.004(2)
C64 0.073(3) 0.050(2) 0.060(3) -0.020(2) 0.004(2) -0.012(2)
C65 0.073(3) 0.043(2) 0.058(3) -0.0147(19) 0.002(2) -0.0075(19)
C66 0.074(3) 0.048(2) 0.060(3) -0.0148(19) 0.001(2) -0.006(2)
C67 0.072(3) 0.064(3) 0.054(3) -0.018(2) 0.002(2) -0.017(2)
C68 0.078(3) 0.073(3) 0.070(3) -0.028(2) -0.005(2) -0.011(2)
C69 0.085(3) 0.104(4) 0.057(3) -0.025(3) -0.004(2) -0.024(3)
C70 0.090(4) 0.092(4) 0.076(3) -0.045(3) 0.003(3) -0.012(3)
C71 0.084(3) 0.074(3) 0.081(3) -0.039(3) 0.005(3) -0.011(3)
C72 0.067(3) 0.052(2) 0.076(3) -0.026(2) 0.003(2) -0.014(2)

loop_
_atom_type_symbol
_atom_type_description
_atom_type_scat_dispersion_real
_atom_type_scat_dispersion_imag
_atom_type_scat_source
C C 0.0030 0.0020 'International Tables Vol C Tables 4.2.6.8 and 6.1.1.4'
H H 0.0000 0.0000 'International Tables Vol C Tables 4.2.6.8 and 6.1.1.4'
O O 0.0100 0.0060 'International Tables Vol C Tables 4.2.6.8 and 6.1.1.4'
S S 0.1190 0.1170 'International Tables Vol C Tables 4.2.6.8 and 6.1.1.4'

loop_
_geom_angle_atom_site_label_1
_geom_angle_atom_site_label_2
_geom_angle_atom_site_label_3
_geom_angle
_geom_angle_site_symmetry_1
_geom_angle_site_symmetry_3
_geom_angle_publ_flag
O1 S1 O2 117.4(2) . . ?
O1 S1 C1 111.3(2) . . ?
O1 S1 C8 112.4(2) . . ?
O2 S1 C1 109.5(2) . . ?
O2 S1 C8 110.2(2) . . ?
C1 S1 C8 93.6(2) . . ?
O3 S2 C17 112.2(2) . . ?
O3 S2 C24 112.2(2) . . ?
O4 S2 O3 117.0(2) . . ?
O4 S2 C17 109.64(19) . . ?
O4 S2 C24 110.0(2) . . ?
C17 S2 C24 93.47(19) . . ?
O5 S3 O6 116.31(19) . . ?
O5 S3 C27 113.5(2) . . ?
O5 S3 C32 110.7(2) . . ?
O6 S3 C27 109.57(19) . . ?
O6 S3 C32 111.3(2) . . ?
C27 S3 C32 93.20(19) . . ?
O7 S4 C37 111.9(2) . . ?
O7 S4 C48 112.5(2) . . ?
O8 S4 O7 116.6(2) . . ?
O8 S4 C37 110.4(2) . . ?
O8 S4 C48 110.1(2) . . ?
C48 S4 C37 92.93(19) . . ?
O9 S5 O10 115.91(19) . . ?
O9 S5 C51 111.8(2) . . ?
O9 S5 C56 112.2(2) . . ?
O10 S5 C51 110.73(19) . . ?
O10 S5 C56 110.5(2) . . ?
C56 S5 C51 93.51(18) . . ?
O11 S6 C65 112.5(2) . . ?
O11 S6 C72 112.6(2) . . ?
O12 S6 O11 116.7(2) . . ?
O12 S6 C65 110.1(2) . . ?
O12 S6 C72 108.7(2) . . ?
C72 S6 C65 93.75(19) . . ?
C2 C1 S1 126.6(4) . . ?
C2 C1 C6 122.7(5) . . ?
C6 C1 S1 110.7(3) . . ?
C1 C2 H2 121.0 . . ?
C1 C2 C3 117.9(5) . . ?
C3 C2 H2 121.0 . . ?
C2 C3 H3 120.0 . . ?
C2 C3 C4 120.0(4) . . ?
C4 C3 H3 120.0 . . ?
C3 C4 H4 119.2 . . ?
C5 C4 C3 121.5(5) . . ?
C5 C4 H4 119.2 . . ?
C4 C5 H5 120.3 . . ?
C6 C5 C4 119.4(5) . . ?
C6 C5 H5 120.3 . . ?
C1 C6 C7 112.7(4) . . ?
C5 C6 C1 118.5(4) . . ?
C5 C6 C7 128.8(4) . . ?
C8 C7 C6 112.6(4) . . ?
C12 C7 C6 129.9(4) . . ?
C12 C7 C8 117.4(4) . . ?
C7 C8 S1 110.1(3) . . ?
C9 C8 S1 127.2(3) . . ?
C9 C8 C7 122.6(4) . . ?
C8 C9 H9 119.9 . . ?
C8 C9 C10 120.2(4) . . ?
C10 C9 H9 119.9 . . ?
C9 C10 C13 121.2(4) . . ?
C11 C10 C9 116.8(4) . . ?
C11 C10 C13 121.9(4) . . ?
C10 C11 H11 118.5 . . ?
C12 C11 C10 123.0(4) . . ?
C12 C11 H11 118.5 . . ?
C7 C12 H12 120.0 . . ?
C11 C12 C7 120.0(4) . . ?
C11 C12 H12 120.0 . . ?
C14 C13 C10 120.2(4) . . ?
C14 C13 C18 118.1(4) . . ?
C18 C13 C10 121.8(4) . . ?
C13 C14 H14 118.7 . . ?
C15 C14 C13 122.5(4) . . ?
C15 C14 H14 118.7 . . ?
C14 C15 H15 120.0 . . ?
C14 C15 C16 120.0(4) . . ?
C16 C15 H15 120.0 . . ?
C15 C16 C17 117.9(4) . . ?
C15 C16 C19 128.7(4) . . ?
C17 C16 C19 113.5(4) . . ?
C16 C17 S2 109.9(3) . . ?
C18 C17 S2 127.4(3) . . ?
C18 C17 C16 122.7(4) . . ?
C13 C18 H18 120.6 . . ?
C17 C18 C13 118.8(4) . . ?
C17 C18 H18 120.6 . . ?
C20 C19 C16 128.4(4) . . ?
C20 C19 C24 118.3(4) . . ?
C24 C19 C16 113.3(4) . . ?
C19 C20 H20 120.4 . . ?
C21 C20 C19 119.3(4) . . ?
C21 C20 H20 120.4 . . ?
C20 C21 H21 118.3 . . ?
C20 C21 C22 123.3(4) . . ?
C22 C21 H21 118.3 . . ?
C21 C22 C23 118.1(4) . . ?
C21 C22 C25 120.3(4) . . ?
C23 C22 C25 121.7(4) . . ?
C22 C23 H23 120.9 . . ?
C24 C23 C22 118.1(4) . . ?
C24 C23 H23 120.9 . . ?
C19 C24 S2 109.7(3) . . ?
C23 C24 S2 127.4(3) . . ?
C23 C24 C19 122.9(4) . . ?
C26 C25 C22 121.3(4) . . ?
C30 C25 C22 120.7(4) . . ?
C30 C25 C26 117.9(4) . . ?
C25 C26 H26 120.3 . . ?
C27 C26 C25 119.3(4) . . ?
C27 C26 H26 120.3 . . ?
C26 C27 S3 127.1(3) . . ?
C26 C27 C28 122.9(4) . . ?
C28 C27 S3 110.0(3) . . ?
C27 C28 C31 113.3(4) . . ?
C29 C28 C27 117.8(4) . . ?
C29 C28 C31 128.9(4) . . ?
C28 C29 H29 120.3 . . ?
C28 C29 C30 119.5(4) . . ?
C30 C29 H29 120.3 . . ?
C25 C30 H30 118.7 . . ?
C29 C30 C25 122.7(4) . . ?
C29 C30 H30 118.7 . . ?
C32 C31 C28 113.1(4) . . ?
C36 C31 C28 129.3(4) . . ?
C36 C31 C32 117.6(4) . . ?
C31 C32 S3 110.1(3) . . ?
C33 C32 S3 126.1(3) . . ?
C33 C32 C31 123.7(4) . . ?
C32 C33 H33 121.2 . . ?
C32 C33 C34 117.5(4) . . ?
C34 C33 H33 121.2 . . ?
C33 C34 H34 120.1 . . ?
C35 C34 C33 119.8(4) . . ?
C35 C34 H34 120.1 . . ?
C34 C35 H35 119.1 . . ?
C34 C35 C36 121.8(4) . . ?
C36 C35 H35 119.1 . . ?
C31 C36 H36 120.2 . . ?
C35 C36 C31 119.6(4) . . ?
C35 C36 H36 120.2 . . ?
C38 C37 S4 125.6(3) . . ?
C38 C37 C42 124.0(4) . . ?
C42 C37 S4 110.3(3) . . ?
C37 C38 H38 121.7 . . ?
C37 C38 C39 116.6(4) . . ?
C39 C38 H38 121.7 . . ?
C38 C39 H39 119.7 . . ?
C40 C39 C38 120.5(4) . . ?
C40 C39 H39 119.7 . . ?
C39 C40 H40 118.6 . . ?
C39 C40 C41 122.8(4) . . ?
C41 C40 H40 118.6 . . ?
C40 C41 H41 120.9 . . ?
C40 C41 C42 118.1(4) . . ?
C42 C41 H41 120.9 . . ?
C37 C42 C41 117.9(4) . . ?
C37 C42 C43 113.3(4) . . ?
C41 C42 C43 128.8(4) . . ?
C44 C43 C42 129.6(4) . . ?
C44 C43 C48 116.8(4) . . ?
C48 C43 C42 113.6(4) . . ?
C43 C44 H44 119.7 . . ?
C45 C44 C43 120.5(4) . . ?
C45 C44 H44 119.7 . . ?
C44 C45 H45 118.9 . . ?
C44 C45 C46 122.2(4) . . ?
C46 C45 H45 118.9 . . ?
C45 C46 C49 120.9(4) . . ?
C47 C46 C45 117.7(4) . . ?
C47 C46 C49 121.3(4) . . ?
C46 C47 H47 120.3 . . ?
C48 C47 C46 119.4(4) . . ?
C48 C47 H47 120.3 . . ?
C43 C48 S4 109.6(3) . . ?
C47 C48 S4 127.2(3) . . ?
C47 C48 C43 123.2(4) . . ?
C50 C49 C46 122.4(4) . . ?
C50 C49 C54 118.0(4) . . ?
C54 C49 C46 119.6(4) . . ?
C49 C50 H50 121.0 . . ?
C51 C50 C49 118.1(4) . . ?
C51 C50 H50 121.0 . . ?
C50 C51 S5 126.5(3) . . ?
C50 C51 C52 124.1(4) . . ?
C52 C51 S5 109.3(3) . . ?
C51 C52 C55 114.3(4) . . ?
C53 C52 C51 117.2(4) . . ?
C53 C52 C55 128.5(4) . . ?
C52 C53 H53 119.9 . . ?
C54 C53 C52 120.2(4) . . ?
C54 C53 H53 119.9 . . ?
C49 C54 H54 118.8 . . ?
C53 C54 C49 122.4(4) . . ?
C53 C54 H54 118.8 . . ?
C56 C55 C52 112.7(4) . . ?
C60 C55 C52 129.5(4) . . ?
C60 C55 C56 117.8(4) . . ?
C55 C56 S5 109.9(3) . . ?
C57 C56 S5 127.6(3) . . ?
C57 C56 C55 122.5(4) . . ?
C56 C57 H57 120.2 . . ?
C56 C57 C58 119.6(4) . . ?
C58 C57 H57 120.2 . . ?
C57 C58 C61 122.5(4) . . ?
C59 C58 C57 117.1(4) . . ?
C59 C58 C61 120.4(4) . . ?
C58 C59 H59 118.6 . . ?
C60 C59 C58 122.9(4) . . ?
C60 C59 H59 118.6 . . ?
C55 C60 H60 119.9 . . ?
C59 C60 C55 120.2(4) . . ?
C59 C60 H60 119.9 . . ?
C62 C61 C58 120.9(4) . . ?
C66 C61 C58 121.4(4) . . ?
C66 C61 C62 117.7(4) . . ?
C61 C62 H62 118.8 . . ?
C63 C62 C61 122.5(4) . . ?
C63 C62 H62 118.8 . . ?
C62 C63 H63 119.9 . . ?
C62 C63 C64 120.3(4) . . ?
C64 C63 H63 119.9 . . ?
C63 C64 C65 117.3(4) . . ?
C63 C64 C67 129.8(4) . . ?
C65 C64 C67 112.9(4) . . ?
C64 C65 S6 110.0(3) . . ?
C66 C65 S6 126.7(3) . . ?
C66 C65 C64 123.2(4) . . ?
C61 C66 H66 120.5 . . ?
C65 C66 C61 119.0(4) . . ?
C65 C66 H66 120.5 . . ?
C68 C67 C64 128.4(4) . . ?
C68 C67 C72 118.3(4) . . ?
C72 C67 C64 113.3(4) . . ?
C67 C68 H68 120.4 . . ?
C67 C68 C69 119.1(5) . . ?
C69 C68 H68 120.4 . . ?
C68 C69 H69 119.4 . . ?
C70 C69 C68 121.2(5) . . ?
C70 C69 H69 119.4 . . ?
C69 C70 H70 119.7 . . ?
C69 C70 C71 120.7(4) . . ?
C71 C70 H70 119.7 . . ?
C70 C71 H71 120.9 . . ?
C72 C71 C70 118.3(5) . . ?
C72 C71 H71 120.9 . . ?
C67 C72 S6 109.8(3) . . ?
C71 C72 S6 127.7(4) . . ?
C71 C72 C67 122.4(4) . . ?

loop_
_geom_bond_atom_site_label_1
_geom_bond_atom_site_label_2
_geom_bond_distance
_geom_bond_site_symmetry_2
_geom_bond_publ_flag
S1 O1 1.433(4) . ?
S1 O2 1.449(4) . ?
S1 C1 1.768(5) . ?
S1 C8 1.774(4) . ?
S2 O3 1.440(3) . ?
S2 O4 1.440(3) . ?
S2 C17 1.786(4) . ?
S2 C24 1.791(4) . ?
S3 O5 1.426(3) . ?
S3 O6 1.453(3) . ?
S3 C27 1.783(4) . ?
S3 C32 1.792(4) . ?
S4 O7 1.447(3) . ?
S4 O8 1.440(3) . ?
S4 C37 1.799(4) . ?
S4 C48 1.778(4) . ?
S5 O9 1.426(3) . ?
S5 O10 1.451(3) . ?
S5 C51 1.795(4) . ?
S5 C56 1.779(4) . ?
S6 O11 1.438(4) . ?
S6 O12 1.437(4) . ?
S6 C65 1.782(4) . ?
S6 C72 1.766(5) . ?
C1 C2 1.388(6) . ?
C1 C6 1.405(6) . ?
C2 H2 0.9300 . ?
C2 C3 1.393(7) . ?
C3 H3 0.9300 . ?
C3 C4 1.395(7) . ?
C4 H4 0.9300 . ?
C4 C5 1.388(6) . ?
C5 H5 0.9300 . ?
C5 C6 1.388(6) . ?
C6 C7 1.495(6) . ?
C7 C8 1.415(6) . ?
C7 C12 1.399(6) . ?
C8 C9 1.381(6) . ?
C9 H9 0.9300 . ?
C9 C10 1.417(6) . ?
C10 C11 1.409(6) . ?
C10 C13 1.487(6) . ?
C11 H11 0.9300 . ?
C11 C12 1.389(6) . ?
C12 H12 0.9300 . ?
C13 C14 1.401(6) . ?
C13 C18 1.420(5) . ?
C14 H14 0.9300 . ?
C14 C15 1.377(6) . ?
C15 H15 0.9300 . ?
C15 C16 1.399(6) . ?
C16 C17 1.408(6) . ?
C16 C19 1.486(6) . ?
C17 C18 1.385(5) . ?
C18 H18 0.9300 . ?
C19 C20 1.400(6) . ?
C19 C24 1.409(6) . ?
C20 H20 0.9300 . ?
C20 C21 1.370(6) . ?
C21 H21 0.9300 . ?
C21 C22 1.409(6) . ?
C22 C23 1.419(6) . ?
C22 C25 1.497(6) . ?
C23 H23 0.9300 . ?
C23 C24 1.395(6) . ?
C25 C26 1.401(6) . ?
C25 C30 1.399(6) . ?
C26 H26 0.9300 . ?
C26 C27 1.382(5) . ?
C27 C28 1.411(6) . ?
C28 C29 1.388(6) . ?
C28 C31 1.488(6) . ?
C29 H29 0.9300 . ?
C29 C30 1.396(6) . ?
C30 H30 0.9300 . ?
C31 C32 1.405(6) . ?
C31 C36 1.399(6) . ?
C32 C33 1.375(6) . ?
C33 H33 0.9300 . ?
C33 C34 1.413(6) . ?
C34 H34 0.9300 . ?
C34 C35 1.381(7) . ?
C35 H35 0.9300 . ?
C35 C36 1.389(6) . ?
C36 H36 0.9300 . ?
C37 C38 1.388(6) . ?
C37 C42 1.392(6) . ?
C38 H38 0.9300 . ?
C38 C39 1.404(6) . ?
C39 H39 0.9300 . ?
C39 C40 1.370(7) . ?
C40 H40 0.9300 . ?
C40 C41 1.386(6) . ?
C41 H41 0.9300 . ?
C41 C42 1.417(6) . ?
C42 C43 1.474(6) . ?
C43 C44 1.394(6) . ?
C43 C48 1.421(6) . ?
C44 H44 0.9300 . ?
C44 C45 1.394(6) . ?
C45 H45 0.9300 . ?
C45 C46 1.411(6) . ?
C46 C47 1.408(6) . ?
C46 C49 1.493(6) . ?
C47 H47 0.9300 . ?
C47 C48 1.382(5) . ?
C49 C50 1.412(5) . ?
C49 C54 1.413(6) . ?
C50 H50 0.9300 . ?
C50 C51 1.383(5) . ?
C51 C52 1.400(6) . ?
C52 C53 1.393(6) . ?
C52 C55 1.478(6) . ?
C53 H53 0.9300 . ?
C53 C54 1.376(6) . ?
C54 H54 0.9300 . ?
C55 C56 1.420(6) . ?
C55 C60 1.396(6) . ?
C56 C57 1.379(6) . ?
C57 H57 0.9300 . ?
C57 C58 1.420(6) . ?
C58 C59 1.420(6) . ?
C58 C61 1.488(6) . ?
C59 H59 0.9300 . ?
C59 C60 1.370(6) . ?
C60 H60 0.9300 . ?
C61 C62 1.413(6) . ?
C61 C66 1.409(5) . ?
C62 H62 0.9300 . ?
C62 C63 1.372(6) . ?
C63 H63 0.9300 . ?
C63 C64 1.402(6) . ?
C64 C65 1.403(6) . ?
C64 C67 1.484(6) . ?
C65 C66 1.385(6) . ?
C66 H66 0.9300 . ?
C67 C68 1.396(6) . ?
C67 C72 1.413(6) . ?
C68 H68 0.9300 . ?
C68 C69 1.400(6) . ?
C69 H69 0.9300 . ?
C69 C70 1.383(7) . ?
C70 H70 0.9300 . ?
C70 C71 1.388(7) . ?
C71 H71 0.9300 . ?
C71 C72 1.383(6) . ?
